data_4510035
loop_
_publ_author_name
'Stephenson, Casey J.'
'McInnis, Jennifer P.'
'Chen, Changle'
'Weberski, Michael P.'
'Motta, Alessandro'
'Delferro, Massimiliano'
'Marks, Tobin J.'

_publ_section_title
;
 Ni(II) Phenoxyiminato Olefin Polymerization Catalysis: Striking
 Coordinative Modulation of Hyperbranched Polymer Microstructure and
 Stability by a Proximate Sulfonyl Group
;
_journal_issue 3
_journal_name_full 'ACS Catalysis'
_journal_page_first 999
_journal_paper_doi 10.1021/cs500114b
_journal_volume 4
_journal_year 2014
_chemical_absolute_configuration unk
_chemical_formula_moiety 'C28 H36 N Ni O P'
_chemical_formula_sum 'C28 H36 N Ni O P'
_chemical_formula_weight 492.26
_chemical_properties_physical 'air-sensitive, moisture-sensitive, oxygen-sensitive'
_space_group_crystal_system monoclinic
_space_group_IT_number 14
_space_group_name_Hall '-P 2ybc'
_space_group_name_H-M_alt 'P 1 21/c 1'
_symmetry_cell_setting monoclinic
_symmetry_Int_Tables_number 14
_symmetry_space_group_name_Hall '-P 2ybc'
_symmetry_space_group_name_H-M 'P 1 21/c 1'
_atom_sites_solution_hydrogens geom
_atom_sites_solution_primary dual
_audit_creation_date 2013-08-05
_audit_creation_method
;
  Olex2 1.2
  (compiled Apr 23 2013 17:59:47, GUI svn.r4466)
;
_cell_angle_alpha 90
_cell_angle_beta 108.4750(10)
_cell_angle_gamma 90
_cell_formula_units_Z 4
_cell_length_a 10.6892(3)
_cell_length_b 27.0455(8)
_cell_length_c 9.0785(3)
_cell_measurement_reflns_used 9248
_cell_measurement_temperature 100(2)
_cell_measurement_theta_max 64.46
_cell_measurement_theta_min 4.66
_cell_volume 2489.28(13)
_computing_cell_refinement 'SAINT V7.23A (Bruker, 2005)'
_computing_data_collection 'APEX2 V2.1-4 (Bruker, 2007)'
_computing_data_reduction 'Bruker SAINT'
_computing_molecular_graphics
;
O. V. Dolomanov, L. J. Bourhis, R. J. Gildea, J. A. K. Howard and H. Puschmann,
OLEX2: a complete structure solution, refinement and analysis program.
J. Appl. Cryst. (2009). 42, 339-341.
;
_computing_publication_material
;
O. V. Dolomanov, L. J. Bourhis, R. J. Gildea, J. A. K. Howard and H. Puschmann,
OLEX2: a complete structure solution, refinement and analysis program.
J. Appl. Cryst. (2009). 42, 339-341.
;
_computing_structure_refinement
;
SHELXL, G.M. Sheldrick, Acta Cryst.
(2008). A64, 112-122
;
_computing_structure_solution
;
SHELXD, G.M. Sheldrick, Acta Cryst.
(2008). A64, 112-122
;
_diffrn_ambient_temperature 99.97
_diffrn_detector_area_resol_mean 8
_diffrn_measured_fraction_theta_full 0.929
_diffrn_measured_fraction_theta_max 0.992
_diffrn_measurement_device_type 'Bruker Kappa APEX CCD area detector'
_diffrn_measurement_method '\w and \f scans'
_diffrn_radiation_monochromator 'Quazar optics'
_diffrn_radiation_probe x-ray
_diffrn_radiation_type CuK\a
_diffrn_radiation_wavelength 1.54178
_diffrn_reflns_av_R_equivalents 0.0287
_diffrn_reflns_av_unetI/netI 0.0171
_diffrn_reflns_Laue_measured_fraction_full 0.929
_diffrn_reflns_Laue_measured_fraction_max 0.992
_diffrn_reflns_limit_h_max 12
_diffrn_reflns_limit_h_min -8
_diffrn_reflns_limit_k_max 31
_diffrn_reflns_limit_k_min -31
_diffrn_reflns_limit_l_max 8
_diffrn_reflns_limit_l_min -10
_diffrn_reflns_number 28043
_diffrn_reflns_point_group_measured_fraction_full 0.929
_diffrn_reflns_point_group_measured_fraction_max 0.992
_diffrn_reflns_theta_full 67.679
_diffrn_reflns_theta_max 64.731
_diffrn_reflns_theta_min 3.268
_diffrn_source microsource
_diffrn_standards_number 0
_exptl_absorpt_coefficient_mu 1.873
_exptl_absorpt_correction_T_max 0.7525
_exptl_absorpt_correction_T_min 0.6515
_exptl_absorpt_correction_type multi-scan
_exptl_absorpt_process_details
;
SADABS-2008/1 (Bruker,2008) was used for absorption correction.
wR2(int) was 0.0534 before and 0.0419 after correction.
The Ratio of minimum to maximum transmission is 0.8658.
The \l/2 correction factor is 0.0015.
;
_exptl_crystal_colour red
_exptl_crystal_colour_primary red
_exptl_crystal_density_diffrn 1.313
_exptl_crystal_description plate
_exptl_crystal_F_000 1048
_exptl_crystal_recrystallization_method Hexane
_exptl_crystal_size_max 0.109
_exptl_crystal_size_mid 0.091
_exptl_crystal_size_min 0.018
_refine_diff_density_max 0.363
_refine_diff_density_min -0.248
_refine_diff_density_rms 0.049
_refine_ls_extinction_method none
_refine_ls_goodness_of_fit_ref 1.040
_refine_ls_hydrogen_treatment constr
_refine_ls_matrix_type full
_refine_ls_number_parameters 296
_refine_ls_number_reflns 4181
_refine_ls_number_restraints 0
_refine_ls_restrained_S_all 1.040
_refine_ls_R_factor_all 0.0305
_refine_ls_R_factor_gt 0.0286
_refine_ls_shift/su_max 0.002
_refine_ls_shift/su_mean 0.000
_refine_ls_structure_factor_coef Fsqd
_refine_ls_weighting_details
;
 w=1/[\s^2^(Fo^2^)+(0.0428P)^2^+1.4587P]
 where P=(Fo^2^+2Fc^2^)/3
;
_refine_ls_weighting_scheme calc
_refine_ls_wR_factor_gt 0.0763
_refine_ls_wR_factor_ref 0.0777
_reflns_Friedel_coverage 0.000
_reflns_number_gt 3915
_reflns_number_total 4181
_reflns_threshold_expression 'I > 2\s(I)'
_cod_data_source_file cs500114b_si_003.cif
_cod_data_source_block n2263
_cod_original_sg_symbol_H-M 'P 21/c'
_cod_database_code 4510035
_olex2_refinement_description
;
1. Fixed Uiso
 At 1.2 times of:
  All C(H) groups, All C(H,H) groups
 At 1.5 times of:
  All C(H,H,H) groups
2.a Secondary CH2 refined with riding coordinates:
 C22(H22A,H22B)
2.b Aromatic/amide H refined with riding coordinates:
 C7(H7), C8(H8), C9(H9), C11(H11), C17(H17), C18(H18), C19(H19), C20(H20),
 C24(H24), C25(H25), C26(H26), C27(H27), C28(H28)
2.c Idealised Me refined as rotating group:
 C1(H1A,H1B,H1C), C2(H2A,H2B,H2C), C3(H3A,H3B,H3C), C4(H4A,H4B,H4C), C13(H13A,
 H13B,H13C), C14(H14A,H14B,H14C), C15(H15A,H15B,H15C)
;
_shelx_estimated_absorpt_t_max 0.967
_shelx_estimated_absorpt_t_min 0.822
_shelx_space_group_comment
;
The symmetry employed for this shelxl refinement is uniquely defined
by the following loop, which should always be used as a source of
symmetry information in preference to the above space-group names.
They are only intended as comments.
;
_shelxl_version_number 2012-9

loop_
_space_group_symop_operation_xyz
'x, y, z'
'-x, y+1/2, -z+1/2'
'-x, -y, -z'
'x, -y-1/2, z-1/2'

loop_
_atom_site_label
_atom_site_type_symbol
_atom_site_fract_x
_atom_site_fract_y
_atom_site_fract_z
_atom_site_U_iso_or_equiv
_atom_site_adp_type
_atom_site_occupancy
_atom_site_site_symmetry_order
_atom_site_calc_flag
_atom_site_refinement_flags_posn
_atom_site_refinement_flags_adp
Ni1 Ni 0.53044(2) 0.84863(2) 0.29910(3) 0.01470(10) Uani 1 1 d . .
P1 P 0.51193(4) 0.81061(2) 0.08505(4) 0.01727(11) Uani 1 1 d . .
O1 O 0.71913(10) 0.84601(4) 0.35921(12) 0.0172(2) Uani 1 1 d . .
N1 N 0.53462(12) 0.89179(4) 0.47064(14) 0.0154(3) Uani 1 1 d . .
C1 C 0.34156(15) 0.83742(6) 0.25084(19) 0.0205(3) Uani 1 1 d . .
H1A H 0.2929 0.8627 0.1778 0.031 Uiso 1 1 calc R U
H1B H 0.3178 0.8393 0.3465 0.031 Uiso 1 1 calc R U
H1C H 0.3190 0.8046 0.2040 0.031 Uiso 1 1 calc R U
C2 C 0.36492(17) 0.82530(7) -0.07617(19) 0.0276(4) Uani 1 1 d . .
H2A H 0.2868 0.8127 -0.0539 0.041 Uiso 1 1 calc R U
H2B H 0.3711 0.8099 -0.1713 0.041 Uiso 1 1 calc R U
H2C H 0.3577 0.8612 -0.0901 0.041 Uiso 1 1 calc R U
C3 C 0.50695(19) 0.74347(6) 0.0884(2) 0.0287(4) Uani 1 1 d . .
H3A H 0.5904 0.7309 0.1589 0.043 Uiso 1 1 calc R U
H3B H 0.4936 0.7307 -0.0165 0.043 Uiso 1 1 calc R U
H3C H 0.4341 0.7327 0.1245 0.043 Uiso 1 1 calc R U
C4 C 0.64168(17) 0.82206(7) -0.0004(2) 0.0279(4) Uani 1 1 d . .
H4A H 0.6401 0.8569 -0.0301 0.042 Uiso 1 1 calc R U
H4B H 0.6274 0.8012 -0.0926 0.042 Uiso 1 1 calc R U
H4C H 0.7274 0.8142 0.0755 0.042 Uiso 1 1 calc R U
C5 C 0.80273(15) 0.85174(5) 0.49847(18) 0.0156(3) Uani 1 1 d . .
C6 C 0.93620(15) 0.83375(6) 0.53561(18) 0.0175(3) Uani 1 1 d . .
C7 C 1.02118(16) 0.84189(6) 0.68375(19) 0.0209(3) Uani 1 1 d . .
H7 H 1.1092 0.8302 0.7079 0.025 Uiso 1 1 calc R U
C8 C 0.98546(16) 0.86624(6) 0.80035(19) 0.0226(4) Uani 1 1 d . .
H8 H 1.0479 0.8709 0.9004 0.027 Uiso 1 1 calc R U
C9 C 0.85900(16) 0.88320(6) 0.76761(19) 0.0205(3) Uani 1 1 d . .
H9 H 0.8332 0.8999 0.8454 0.025 Uiso 1 1 calc R U
C10 C 0.76653(15) 0.87603(6) 0.61844(18) 0.0170(3) Uani 1 1 d . .
C11 C 0.63850(15) 0.89684(5) 0.59205(18) 0.0171(3) Uani 1 1 d . .
H11 H 0.6279 0.9169 0.6733 0.021 Uiso 1 1 calc R U
C12 C 0.98110(15) 0.80573(6) 0.41439(18) 0.0198(3) Uani 1 1 d . .
C13 C 0.98109(17) 0.84098(6) 0.2816(2) 0.0237(4) Uani 1 1 d . .
H13A H 0.8937 0.8561 0.2388 0.036 Uiso 1 1 calc R U
H13B H 1.0023 0.8224 0.1999 0.036 Uiso 1 1 calc R U
H13C H 1.0472 0.8669 0.3215 0.036 Uiso 1 1 calc R U
C14 C 0.89033(17) 0.76086(6) 0.3542(2) 0.0243(4) Uani 1 1 d . .
H14A H 0.9012 0.7371 0.4388 0.036 Uiso 1 1 calc R U
H14B H 0.9138 0.7450 0.2694 0.036 Uiso 1 1 calc R U
H14C H 0.7983 0.7719 0.3160 0.036 Uiso 1 1 calc R U
C15 C 1.12172(16) 0.78516(7) 0.4823(2) 0.0269(4) Uani 1 1 d . .
H15A H 1.1836 0.8125 0.5207 0.040 Uiso 1 1 calc R U
H15B H 1.1457 0.7672 0.4013 0.040 Uiso 1 1 calc R U
H15C H 1.1256 0.7626 0.5681 0.040 Uiso 1 1 calc R U
C16 C 0.42144(15) 0.91915(6) 0.47877(17) 0.0164(3) Uani 1 1 d . .
C17 C 0.36974(16) 0.90873(6) 0.59794(18) 0.0200(3) Uani 1 1 d . .
H17 H 0.4078 0.8831 0.6698 0.024 Uiso 1 1 calc R U
C18 C 0.26354(16) 0.93515(6) 0.61342(19) 0.0235(4) Uani 1 1 d . .
H18 H 0.2292 0.9279 0.6955 0.028 Uiso 1 1 calc R U
C19 C 0.20823(16) 0.97216(6) 0.50774(19) 0.0227(4) Uani 1 1 d . .
H19 H 0.1358 0.9908 0.5174 0.027 Uiso 1 1 calc R U
C20 C 0.25869(15) 0.98208(6) 0.38761(18) 0.0195(3) Uani 1 1 d . .
H20 H 0.2194 1.0075 0.3155 0.023 Uiso 1 1 calc R U
C21 C 0.36510(15) 0.95598(6) 0.36931(18) 0.0166(3) Uani 1 1 d . .
C22 C 0.42236(15) 0.96787(6) 0.24015(18) 0.0187(3) Uani 1 1 d . .
H22A H 0.4579 0.9370 0.2103 0.022 Uiso 1 1 calc R U
H22B H 0.4973 0.9909 0.2815 0.022 Uiso 1 1 calc R U
C23 C 0.32647(15) 0.99062(6) 0.09500(18) 0.0180(3) Uani 1 1 d . .
C24 C 0.36380(16) 1.03056(6) 0.02193(19) 0.0205(3) Uani 1 1 d . .
H24 H 0.4494 1.0443 0.0648 0.025 Uiso 1 1 calc R U
C25 C 0.27719(17) 1.05065(6) -0.11336(19) 0.0241(4) Uani 1 1 d . .
H25 H 0.3045 1.0776 -0.1630 0.029 Uiso 1 1 calc R U
C26 C 0.15128(17) 1.03143(6) -0.17567(19) 0.0248(4) Uani 1 1 d . .
H26 H 0.0913 1.0458 -0.2662 0.030 Uiso 1 1 calc R U
C27 C 0.11332(17) 0.99132(6) -0.1056(2) 0.0245(4) Uani 1 1 d . .
H27 H 0.0275 0.9777 -0.1488 0.029 Uiso 1 1 calc R U
C28 C 0.20044(16) 0.97083(6) 0.02795(19) 0.0217(3) Uani 1 1 d . .
H28 H 0.1740 0.9429 0.0744 0.026 Uiso 1 1 calc R U

loop_
_atom_site_aniso_label
_atom_site_aniso_U_11
_atom_site_aniso_U_22
_atom_site_aniso_U_33
_atom_site_aniso_U_23
_atom_site_aniso_U_13
_atom_site_aniso_U_12
Ni1 0.01260(15) 0.01673(16) 0.01415(15) -0.00057(10) 0.00337(11) 0.00033(10)
P1 0.0163(2) 0.0195(2) 0.0145(2) -0.00097(15) 0.00288(16) -0.00080(15)
O1 0.0133(5) 0.0214(6) 0.0153(5) -0.0006(4) 0.0024(4) 0.0016(4)
N1 0.0153(6) 0.0154(6) 0.0158(6) 0.0017(5) 0.0055(5) 0.0013(5)
C1 0.0161(8) 0.0228(8) 0.0228(8) -0.0010(7) 0.0064(7) -0.0013(6)
C2 0.0225(9) 0.0402(10) 0.0171(8) 0.0034(7) 0.0023(7) 0.0011(8)
C3 0.0374(10) 0.0217(9) 0.0236(9) -0.0033(7) 0.0047(8) -0.0020(7)
C4 0.0241(9) 0.0395(10) 0.0216(9) -0.0077(7) 0.0094(7) -0.0042(8)
C5 0.0143(7) 0.0136(7) 0.0177(8) 0.0020(6) 0.0032(6) -0.0017(6)
C6 0.0156(8) 0.0149(7) 0.0213(8) 0.0034(6) 0.0049(6) -0.0010(6)
C7 0.0141(8) 0.0192(8) 0.0259(9) 0.0037(7) 0.0014(7) -0.0001(6)
C8 0.0196(8) 0.0220(8) 0.0200(8) -0.0008(7) -0.0028(7) -0.0035(7)
C9 0.0229(8) 0.0178(8) 0.0196(8) -0.0019(6) 0.0050(7) -0.0016(6)
C10 0.0166(8) 0.0148(7) 0.0183(8) 0.0012(6) 0.0037(6) -0.0013(6)
C11 0.0215(8) 0.0141(7) 0.0171(7) -0.0004(6) 0.0079(7) -0.0009(6)
C12 0.0154(8) 0.0212(8) 0.0222(8) 0.0019(6) 0.0053(7) 0.0039(6)
C13 0.0190(8) 0.0279(9) 0.0250(9) 0.0032(7) 0.0083(7) 0.0034(7)
C14 0.0246(9) 0.0200(8) 0.0281(9) -0.0028(7) 0.0082(7) 0.0022(7)
C15 0.0195(8) 0.0307(9) 0.0307(9) 0.0038(7) 0.0083(7) 0.0077(7)
C16 0.0154(7) 0.0161(7) 0.0180(8) -0.0040(6) 0.0055(6) -0.0002(6)
C17 0.0218(8) 0.0206(8) 0.0182(8) 0.0014(6) 0.0072(7) 0.0013(6)
C18 0.0232(8) 0.0294(9) 0.0214(8) -0.0023(7) 0.0121(7) -0.0015(7)
C19 0.0170(8) 0.0263(9) 0.0261(9) -0.0052(7) 0.0089(7) 0.0033(7)
C20 0.0178(8) 0.0185(8) 0.0204(8) -0.0012(6) 0.0036(6) 0.0019(6)
C21 0.0151(7) 0.0166(7) 0.0172(8) -0.0024(6) 0.0036(6) -0.0018(6)
C22 0.0167(8) 0.0189(8) 0.0209(8) 0.0035(6) 0.0067(7) 0.0028(6)
C23 0.0205(8) 0.0175(8) 0.0181(8) -0.0001(6) 0.0090(7) 0.0046(6)
C24 0.0223(8) 0.0196(8) 0.0222(8) 0.0002(6) 0.0108(7) 0.0022(7)
C25 0.0336(9) 0.0207(8) 0.0214(8) 0.0051(7) 0.0136(7) 0.0064(7)
C26 0.0306(9) 0.0257(9) 0.0166(8) 0.0008(7) 0.0052(7) 0.0112(7)
C27 0.0213(8) 0.0269(9) 0.0233(8) -0.0035(7) 0.0040(7) 0.0031(7)
C28 0.0234(8) 0.0194(8) 0.0231(8) 0.0007(7) 0.0086(7) 0.0012(7)

loop_
_atom_type_symbol
_atom_type_description
_atom_type_scat_dispersion_real
_atom_type_scat_dispersion_imag
_atom_type_scat_source
C C 0.0181 0.0091 'International Tables Vol C Tables 4.2.6.8 and 6.1.1.4'
H H 0.0000 0.0000 'International Tables Vol C Tables 4.2.6.8 and 6.1.1.4'
N N 0.0311 0.0180 'International Tables Vol C Tables 4.2.6.8 and 6.1.1.4'
O O 0.0492 0.0322 'International Tables Vol C Tables 4.2.6.8 and 6.1.1.4'
P P 0.2955 0.4335 'International Tables Vol C Tables 4.2.6.8 and 6.1.1.4'
Ni Ni -3.0029 0.5091 'International Tables Vol C Tables 4.2.6.8 and 6.1.1.4'

loop_
_geom_angle_atom_site_label_1
_geom_angle_atom_site_label_2
_geom_angle_atom_site_label_3
_geom_angle
O1 Ni1 P1 91.53(3)
O1 Ni1 N1 92.26(5)
O1 Ni1 C1 168.48(6)
N1 Ni1 P1 170.79(4)
N1 Ni1 C1 91.88(6)
C1 Ni1 P1 86.01(5)
C2 P1 Ni1 115.53(6)
C3 P1 Ni1 117.22(6)
C3 P1 C2 102.08(9)
C3 P1 C4 101.99(9)
C4 P1 Ni1 116.09(6)
C4 P1 C2 101.58(8)
C5 O1 Ni1 127.36(10)
C11 N1 Ni1 122.76(11)
C11 N1 C16 114.09(13)
C16 N1 Ni1 123.07(10)
Ni1 C1 H1A 109.5
Ni1 C1 H1B 109.5
Ni1 C1 H1C 109.5
H1A C1 H1B 109.5
H1A C1 H1C 109.5
H1B C1 H1C 109.5
P1 C2 H2A 109.5
P1 C2 H2B 109.5
P1 C2 H2C 109.5
H2A C2 H2B 109.5
H2A C2 H2C 109.5
H2B C2 H2C 109.5
P1 C3 H3A 109.5
P1 C3 H3B 109.5
P1 C3 H3C 109.5
H3A C3 H3B 109.5
H3A C3 H3C 109.5
H3B C3 H3C 109.5
P1 C4 H4A 109.5
P1 C4 H4B 109.5
P1 C4 H4C 109.5
H4A C4 H4B 109.5
H4A C4 H4C 109.5
H4B C4 H4C 109.5
O1 C5 C6 120.59(14)
O1 C5 C10 121.74(14)
C10 C5 C6 117.67(14)
C5 C6 C12 120.69(14)
C7 C6 C5 118.06(15)
C7 C6 C12 121.25(14)
C6 C7 H7 118.0
C6 C7 C8 123.98(15)
C8 C7 H7 118.0
C7 C8 H8 120.6
C9 C8 C7 118.78(15)
C9 C8 H8 120.6
C8 C9 H9 119.8
C8 C9 C10 120.31(15)
C10 C9 H9 119.8
C5 C10 C11 122.06(14)
C9 C10 C5 121.20(14)
C9 C10 C11 116.64(14)
N1 C11 C10 128.05(14)
N1 C11 H11 116.0
C10 C11 H11 116.0
C6 C12 C13 109.52(13)
C6 C12 C14 109.80(13)
C6 C12 C15 112.33(13)
C13 C12 C14 111.50(13)
C15 C12 C13 107.22(13)
C15 C12 C14 106.43(13)
C12 C13 H13A 109.5
C12 C13 H13B 109.5
C12 C13 H13C 109.5
H13A C13 H13B 109.5
H13A C13 H13C 109.5
H13B C13 H13C 109.5
C12 C14 H14A 109.5
C12 C14 H14B 109.5
C12 C14 H14C 109.5
H14A C14 H14B 109.5
H14A C14 H14C 109.5
H14B C14 H14C 109.5
C12 C15 H15A 109.5
C12 C15 H15B 109.5
C12 C15 H15C 109.5
H15A C15 H15B 109.5
H15A C15 H15C 109.5
H15B C15 H15C 109.5
C17 C16 N1 118.89(14)
C17 C16 C21 120.56(14)
C21 C16 N1 120.55(13)
C16 C17 H17 119.5
C18 C17 C16 120.97(15)
C18 C17 H17 119.5
C17 C18 H18 120.4
C19 C18 C17 119.13(15)
C19 C18 H18 120.4
C18 C19 H19 120.1
C18 C19 C20 119.87(15)
C20 C19 H19 120.1
C19 C20 H20 118.9
C19 C20 C21 122.11(15)
C21 C20 H20 118.9
C16 C21 C22 120.68(14)
C20 C21 C16 117.35(14)
C20 C21 C22 121.93(14)
C21 C22 H22A 108.4
C21 C22 H22B 108.4
C21 C22 C23 115.41(13)
H22A C22 H22B 107.5
C23 C22 H22A 108.4
C23 C22 H22B 108.4
C24 C23 C22 120.77(14)
C24 C23 C28 118.20(15)
C28 C23 C22 120.99(14)
C23 C24 H24 119.6
C23 C24 C25 120.84(16)
C25 C24 H24 119.6
C24 C25 H25 119.9
C26 C25 C24 120.14(15)
C26 C25 H25 119.9
C25 C26 H26 120.2
C27 C26 C25 119.70(15)
C27 C26 H26 120.2
C26 C27 H27 119.9
C26 C27 C28 120.11(16)
C28 C27 H27 119.9
C23 C28 H28 119.5
C27 C28 C23 120.97(15)
C27 C28 H28 119.5

loop_
_geom_bond_atom_site_label_1
_geom_bond_atom_site_label_2
_geom_bond_distance
Ni1 P1 2.1515(5)
Ni1 O1 1.9166(11)
Ni1 N1 1.9353(13)
Ni1 C1 1.9492(16)
P1 C2 1.8198(17)
P1 C3 1.8171(17)
P1 C4 1.8173(18)
O1 C5 1.3057(19)
N1 C11 1.300(2)
N1 C16 1.4399(19)
C1 H1A 0.9800
C1 H1B 0.9800
C1 H1C 0.9800
C2 H2A 0.9800
C2 H2B 0.9800
C2 H2C 0.9800
C3 H3A 0.9800
C3 H3B 0.9800
C3 H3C 0.9800
C4 H4A 0.9800
C4 H4B 0.9800
C4 H4C 0.9800
C5 C6 1.443(2)
C5 C10 1.426(2)
C6 C7 1.381(2)
C6 C12 1.533(2)
C7 H7 0.9500
C7 C8 1.399(2)
C8 H8 0.9500
C8 C9 1.368(2)
C9 H9 0.9500
C9 C10 1.414(2)
C10 C11 1.428(2)
C11 H11 0.9500
C12 C13 1.537(2)
C12 C14 1.542(2)
C12 C15 1.537(2)
C13 H13A 0.9800
C13 H13B 0.9800
C13 H13C 0.9800
C14 H14A 0.9800
C14 H14B 0.9800
C14 H14C 0.9800
C15 H15A 0.9800
C15 H15B 0.9800
C15 H15C 0.9800
C16 C17 1.391(2)
C16 C21 1.401(2)
C17 H17 0.9500
C17 C18 1.386(2)
C18 H18 0.9500
C18 C19 1.383(2)
C19 H19 0.9500
C19 C20 1.387(2)
C20 H20 0.9500
C20 C21 1.393(2)
C21 C22 1.519(2)
C22 H22A 0.9900
C22 H22B 0.9900
C22 C23 1.520(2)
C23 C24 1.391(2)
C23 C28 1.397(2)
C24 H24 0.9500
C24 C25 1.393(2)
C25 H25 0.9500
C25 C26 1.385(3)
C26 H26 0.9500
C26 C27 1.382(3)
C27 H27 0.9500
C27 C28 1.389(2)
C28 H28 0.9500

loop_
_geom_torsion_atom_site_label_1
_geom_torsion_atom_site_label_2
_geom_torsion_atom_site_label_3
_geom_torsion_atom_site_label_4
_geom_torsion
Ni1 O1 C5 C6 160.22(10)
Ni1 O1 C5 C10 -20.2(2)
Ni1 N1 C11 C10 4.9(2)
Ni1 N1 C16 C17 116.43(14)
Ni1 N1 C16 C21 -64.16(17)
O1 C5 C6 C7 178.50(14)
O1 C5 C6 C12 -2.4(2)
O1 C5 C10 C9 -178.26(14)
O1 C5 C10 C11 -2.1(2)
N1 C16 C17 C18 177.94(14)
N1 C16 C21 C20 -177.82(14)
N1 C16 C21 C22 -0.1(2)
C5 C6 C7 C8 0.4(2)
C5 C6 C12 C13 66.95(18)
C5 C6 C12 C14 -55.79(18)
C5 C6 C12 C15 -174.02(14)
C5 C10 C11 N1 9.9(2)
C6 C5 C10 C9 1.4(2)
C6 C5 C10 C11 177.56(14)
C6 C7 C8 C9 0.1(2)
C7 C6 C12 C13 -114.02(16)
C7 C6 C12 C14 123.23(16)
C7 C6 C12 C15 5.0(2)
C7 C8 C9 C10 0.1(2)
C8 C9 C10 C5 -0.9(2)
C8 C9 C10 C11 -177.27(14)
C9 C10 C11 N1 -173.73(15)
C10 C5 C6 C7 -1.1(2)
C10 C5 C6 C12 177.92(13)
C11 N1 C16 C17 -60.61(19)
C11 N1 C16 C21 118.80(15)
C12 C6 C7 C8 -178.61(15)
C16 N1 C11 C10 -178.04(14)
C16 C17 C18 C19 0.4(2)
C16 C21 C22 C23 155.01(14)
C17 C16 C21 C20 1.6(2)
C17 C16 C21 C22 179.26(14)
C17 C18 C19 C20 0.5(2)
C18 C19 C20 C21 -0.4(2)
C19 C20 C21 C16 -0.7(2)
C19 C20 C21 C22 -178.34(14)
C20 C21 C22 C23 -27.4(2)
C21 C16 C17 C18 -1.5(2)
C21 C22 C23 C24 136.16(15)
C21 C22 C23 C28 -46.4(2)
C22 C23 C24 C25 178.33(14)
C22 C23 C28 C27 -179.35(14)
C23 C24 C25 C26 1.1(2)
C24 C23 C28 C27 -1.8(2)
C24 C25 C26 C27 -1.9(2)
C25 C26 C27 C28 0.9(2)
C26 C27 C28 C23 1.0(2)
C28 C23 C24 C25 0.8(2)
